data_4079036
loop_
_publ_author_name
'Yang, Yi-Fan'
'Foo, Cechao'
'Ganguly, Rakesh'
'Li, Yongxin'
'So, Cheuk-Wai'

_publ_section_title
;
 Synthesis of a Tin(II) 1,3-Benzobis(thiophosphinoyl)methanediide Complex
 and Its Reactions with Aluminum Compounds
;
_journal_issue 18
_journal_name_full Organometallics
_journal_page_first 6538
_journal_paper_doi 10.1021/om300345u
_journal_volume 31
_journal_year 2012
_chemical_formula_moiety 'C25 H21 K P2 S2'
_chemical_formula_sum 'C25 H21 K P2 S2'
_chemical_formula_weight 486.58
_chemical_name_systematic
;

 ?

;
_space_group_IT_number 14
_symmetry_cell_setting monoclinic
_symmetry_space_group_name_Hall '-P 2ybc'
_symmetry_space_group_name_H-M 'P 1 21/c 1'
_atom_sites_solution_hydrogens geom
_atom_sites_solution_primary direct
_atom_sites_solution_secondary difmap
_audit_creation_method SHELXL-97
_cell_angle_alpha 90.00
_cell_angle_beta 105.239(2)
_cell_angle_gamma 90.00
_cell_formula_units_Z 4
_cell_length_a 13.5364(6)
_cell_length_b 8.2974(4)
_cell_length_c 22.0239(10)
_cell_measurement_reflns_used 8242
_cell_measurement_temperature 173(2)
_cell_measurement_theta_max 26.23
_cell_measurement_theta_min 2.64
_cell_volume 2386.68(19)
_computing_cell_refinement 'Bruker SMART'
_computing_data_collection 'Bruker SMART'
_computing_data_reduction 'Bruker SAINT'
_computing_molecular_graphics 'Bruker SHELXTL'
_computing_publication_material 'Bruker SHELXTL'
_computing_structure_refinement 'SHELXL-97 (Sheldrick, 1997)'
_computing_structure_solution 'SHELXS-97 (Sheldrick, 1990)'
_diffrn_ambient_temperature 173(2)
_diffrn_measured_fraction_theta_full 0.968
_diffrn_measured_fraction_theta_max 0.968
_diffrn_measurement_device_type 'CCD area detector'
_diffrn_measurement_method 'phi and omega scans'
_diffrn_radiation_monochromator graphite
_diffrn_radiation_source 'fine-focus sealed tube'
_diffrn_radiation_type MoK\a
_diffrn_radiation_wavelength 0.71073
_diffrn_reflns_av_R_equivalents 0.0735
_diffrn_reflns_av_sigmaI/netI 0.0577
_diffrn_reflns_limit_h_max 16
_diffrn_reflns_limit_h_min -16
_diffrn_reflns_limit_k_max 10
_diffrn_reflns_limit_k_min -6
_diffrn_reflns_limit_l_max 27
_diffrn_reflns_limit_l_min -27
_diffrn_reflns_number 22462
_diffrn_reflns_theta_full 26.62
_diffrn_reflns_theta_max 26.62
_diffrn_reflns_theta_min 1.56
_exptl_absorpt_coefficient_mu 0.542
_exptl_absorpt_correction_T_max 0.8993
_exptl_absorpt_correction_T_min 0.8123
_exptl_absorpt_correction_type multi-scan
_exptl_absorpt_process_details sadabs
_exptl_crystal_colour colourless
_exptl_crystal_density_diffrn 1.354
_exptl_crystal_density_method 'not measured'
_exptl_crystal_description prism
_exptl_crystal_F_000 1008
_exptl_crystal_size_max 0.40
_exptl_crystal_size_mid 0.20
_exptl_crystal_size_min 0.20
_refine_diff_density_max 0.851
_refine_diff_density_min -0.869
_refine_diff_density_rms 0.219
_refine_ls_extinction_method none
_refine_ls_goodness_of_fit_ref 1.194
_refine_ls_hydrogen_treatment constr
_refine_ls_matrix_type full
_refine_ls_number_parameters 271
_refine_ls_number_reflns 4851
_refine_ls_number_restraints 0
_refine_ls_restrained_S_all 1.194
_refine_ls_R_factor_all 0.1087
_refine_ls_R_factor_gt 0.0980
_refine_ls_shift/su_max 0.000
_refine_ls_shift/su_mean 0.000
_refine_ls_structure_factor_coef Fsqd
_refine_ls_weighting_details 'calc w=1/[\s^2^(Fo^2^)+(0.1302P)^2^+27.4125P] where P=(Fo^2^+2Fc^2^)/3'
_refine_ls_weighting_scheme calc
_refine_ls_wR_factor_gt 0.3022
_refine_ls_wR_factor_ref 0.3154
_reflns_number_gt 4202
_reflns_number_total 4851
_reflns_threshold_expression >2sigma(I)
_cod_data_source_file om300345u_si_001.cif
_cod_data_source_block scw25
_cod_depositor_comments
;
The following automatic conversions were performed:

'_symmetry_cell_setting' value 'Monoclinic' changed to 'monoclinic'
according to /home/saulius/struct/CIF-dictionaries/cif_core.dic
dictionary named 'cif_core.dic' version 2.4.2 from 2011-04-26.

Automatic conversion script
Id: cif_fix_values 1891 2012-01-12 08:04:46Z andrius 
;
_cod_original_sg_symbol_H-M P2(1)/c
_cod_database_code 4079036

loop_
_symmetry_equiv_pos_as_xyz
'x, y, z'
'-x, y+1/2, -z+1/2'
'-x, -y, -z'
'x, -y-1/2, z-1/2'

loop_
_atom_site_label
_atom_site_type_symbol
_atom_site_fract_x
_atom_site_fract_y
_atom_site_fract_z
_atom_site_U_iso_or_equiv
_atom_site_adp_type
_atom_site_occupancy
_atom_site_symmetry_multiplicity
_atom_site_calc_flag
_atom_site_refinement_flags
K1 K 0.04818(13) 0.7747(2) 0.46452(9) 0.0292(4) Uani 1 1 d .
C1 C 0.2890(5) 0.2225(9) 0.5025(3) 0.0181(14) Uani 1 1 d .
H1 H 0.3579 0.2198 0.5000 0.022 Uiso 1 1 calc R
C2 C 0.2463(5) 0.3485(9) 0.6158(3) 0.0190(14) Uani 1 1 d .
C3 C 0.2912(6) 0.4930(10) 0.6085(4) 0.0276(16) Uani 1 1 d .
H3 H 0.3340 0.4994 0.5806 0.033 Uiso 1 1 calc R
C4 C 0.2757(7) 0.6291(10) 0.6407(4) 0.0335(18) Uani 1 1 d .
H4 H 0.3076 0.7278 0.6349 0.040 Uiso 1 1 calc R
C5 C 0.2145(6) 0.6218(10) 0.6809(4) 0.0319(18) Uani 1 1 d .
H5 H 0.2030 0.7157 0.7027 0.038 Uiso 1 1 calc R
C6 C 0.1693(7) 0.4774(12) 0.6899(4) 0.037(2) Uani 1 1 d .
H6 H 0.1278 0.4719 0.7185 0.044 Uiso 1 1 calc R
C7 C 0.1842(5) 0.3420(10) 0.6575(4) 0.0252(15) Uani 1 1 d .
H7 H 0.1522 0.2435 0.6635 0.030 Uiso 1 1 calc R
C8 C 0.3869(5) 0.0842(9) 0.6168(3) 0.0194(14) Uani 1 1 d .
C9 C 0.4322(5) 0.1283(10) 0.6792(4) 0.0263(16) Uani 1 1 d .
H9 H 0.4017 0.2096 0.6986 0.032 Uiso 1 1 calc R
C10 C 0.5212(6) 0.0541(12) 0.7127(4) 0.039(2) Uani 1 1 d .
H10 H 0.5508 0.0840 0.7552 0.047 Uiso 1 1 calc R
C11 C 0.5680(6) -0.0635(12) 0.6851(4) 0.040(2) Uani 1 1 d .
H11 H 0.6292 -0.1143 0.7083 0.048 Uiso 1 1 calc R
C12 C 0.5242(7) -0.1051(13) 0.6236(5) 0.046(2) Uani 1 1 d .
H12 H 0.5569 -0.1835 0.6041 0.055 Uiso 1 1 calc R
C13 C 0.4336(6) -0.0358(11) 0.5891(4) 0.0341(19) Uani 1 1 d .
H13 H 0.4034 -0.0692 0.5470 0.041 Uiso 1 1 calc R
C14 C 0.1444(5) 0.1057(8) 0.3874(3) 0.0171(13) Uani 1 1 d .
C15 C 0.2043(6) -0.0285(10) 0.3872(4) 0.0268(16) Uani 1 1 d .
H15 H 0.2795 -0.0222 0.4075 0.032 Uiso 1 1 calc R
C16 C 0.1653(7) -0.1618(10) 0.3510(4) 0.0337(18) Uani 1 1 d .
H16 H 0.2139 -0.2452 0.3432 0.040 Uiso 1 1 calc R
C17 C 0.0657(7) -0.1617(11) 0.3137(4) 0.037(2) Uani 1 1 d .
H17 H 0.0429 -0.2480 0.2814 0.044 Uiso 1 1 calc R
C18 C 0.0048(6) -0.0271(11) 0.3124(4) 0.0324(19) Uani 1 1 d .
H18 H -0.0634 -0.0261 0.2864 0.039 Uiso 1 1 calc R
C19 C 0.0433(6) 0.1066(10) 0.3490(3) 0.0246(15) Uani 1 1 d .
H19 H 0.0012 0.1987 0.3482 0.030 Uiso 1 1 calc R
C20 C 0.2645(5) 0.3919(8) 0.3882(3) 0.0183(13) Uani 1 1 d .
C21 C 0.2357(6) 0.3839(9) 0.3227(3) 0.0239(15) Uani 1 1 d .
H21 H 0.1800 0.3171 0.3020 0.029 Uiso 1 1 calc R
C22 C 0.2876(6) 0.4728(10) 0.2874(4) 0.0297(17) Uani 1 1 d .
H22 H 0.2668 0.4667 0.2428 0.036 Uiso 1 1 calc R
C23 C 0.3678(7) 0.5684(11) 0.3160(4) 0.037(2) Uani 1 1 d .
H23 H 0.4025 0.6294 0.2914 0.045 Uiso 1 1 calc R
C24 C 0.3993(7) 0.5770(11) 0.3819(4) 0.0355(19) Uani 1 1 d .
H24 H 0.4569 0.6405 0.4022 0.043 Uiso 1 1 calc R
C25 C 0.3455(6) 0.4917(10) 0.4175(4) 0.0272(16) Uani 1 1 d .
H25 H 0.3643 0.5019 0.4620 0.033 Uiso 1 1 calc R
P1 P 0.26595(12) 0.1695(2) 0.57190(8) 0.0149(4) Uani 1 1 d .
P2 P 0.19669(12) 0.2805(2) 0.43652(8) 0.0148(4) Uani 1 1 d .
S1 S 0.15466(13) 0.0122(2) 0.57283(9) 0.0240(4) Uani 1 1 d .
S2 S 0.08005(14) 0.4059(2) 0.45058(9) 0.0256(5) Uani 1 1 d .

loop_
_atom_site_aniso_label
_atom_site_aniso_U_11
_atom_site_aniso_U_22
_atom_site_aniso_U_33
_atom_site_aniso_U_23
_atom_site_aniso_U_13
_atom_site_aniso_U_12
K1 0.0267(8) 0.0253(9) 0.0386(10) -0.0078(7) 0.0138(7) 0.0002(7)
C1 0.009(3) 0.031(4) 0.015(3) -0.005(3) 0.004(2) 0.000(3)
C2 0.018(3) 0.021(3) 0.014(3) -0.003(3) -0.004(2) 0.001(3)
C3 0.030(4) 0.030(4) 0.022(3) 0.004(3) 0.005(3) -0.001(3)
C4 0.042(5) 0.018(4) 0.036(4) -0.003(3) 0.002(4) 0.000(3)
C5 0.029(4) 0.026(4) 0.037(4) -0.013(3) 0.003(3) 0.008(3)
C6 0.033(4) 0.053(6) 0.027(4) -0.015(4) 0.012(3) 0.001(4)
C7 0.018(3) 0.033(4) 0.026(4) 0.001(3) 0.010(3) 0.002(3)
C8 0.014(3) 0.020(3) 0.025(3) 0.004(3) 0.006(3) 0.000(3)
C9 0.019(3) 0.035(4) 0.023(4) 0.004(3) 0.002(3) -0.001(3)
C10 0.027(4) 0.054(6) 0.028(4) 0.012(4) -0.006(3) -0.005(4)
C11 0.015(3) 0.053(6) 0.046(5) 0.024(4) -0.001(3) 0.013(4)
C12 0.035(5) 0.046(6) 0.061(6) 0.008(5) 0.021(4) 0.018(4)
C13 0.024(4) 0.044(5) 0.032(4) -0.002(4) 0.003(3) 0.013(4)
C14 0.024(3) 0.017(3) 0.013(3) -0.001(2) 0.009(2) -0.004(3)
C15 0.030(4) 0.027(4) 0.024(4) 0.001(3) 0.008(3) 0.000(3)
C16 0.047(5) 0.024(4) 0.034(4) -0.006(3) 0.019(4) 0.002(4)
C17 0.055(5) 0.039(5) 0.020(4) -0.010(3) 0.016(4) -0.024(4)
C18 0.031(4) 0.044(5) 0.024(4) -0.007(3) 0.010(3) -0.019(4)
C19 0.023(3) 0.029(4) 0.022(3) 0.001(3) 0.007(3) -0.002(3)
C20 0.021(3) 0.017(3) 0.016(3) -0.003(3) 0.004(2) 0.000(3)
C21 0.025(3) 0.028(4) 0.020(3) 0.000(3) 0.009(3) -0.002(3)
C22 0.038(4) 0.030(4) 0.024(4) 0.003(3) 0.013(3) 0.003(3)
C23 0.041(5) 0.036(5) 0.044(5) 0.007(4) 0.026(4) -0.002(4)
C24 0.031(4) 0.036(5) 0.040(5) 0.004(4) 0.010(4) -0.013(4)
C25 0.027(4) 0.028(4) 0.023(4) 0.001(3) 0.000(3) -0.009(3)
P1 0.0124(8) 0.0186(9) 0.0137(8) 0.0002(6) 0.0031(6) 0.0006(6)
P2 0.0126(8) 0.0180(9) 0.0141(8) -0.0001(6) 0.0040(6) 0.0015(6)
S1 0.0187(8) 0.0233(9) 0.0299(9) -0.0013(7) 0.0062(7) -0.0041(7)
S2 0.0217(9) 0.0236(9) 0.0343(10) -0.0009(8) 0.0124(7) 0.0068(7)

loop_
_atom_type_symbol
_atom_type_description
_atom_type_scat_dispersion_real
_atom_type_scat_dispersion_imag
_atom_type_scat_source
C C 0.0033 0.0016 'International Tables Vol C Tables 4.2.6.8 and 6.1.1.4'
H H 0.0000 0.0000 'International Tables Vol C Tables 4.2.6.8 and 6.1.1.4'
P P 0.1023 0.0942 'International Tables Vol C Tables 4.2.6.8 and 6.1.1.4'
S S 0.1246 0.1234 'International Tables Vol C Tables 4.2.6.8 and 6.1.1.4'
K K 0.2009 0.2494 'International Tables Vol C Tables 4.2.6.8 and 6.1.1.4'

loop_
_geom_angle_atom_site_label_1
_geom_angle_atom_site_label_2
_geom_angle_atom_site_label_3
_geom_angle
_geom_angle_site_symmetry_1
_geom_angle_site_symmetry_3
S2 K1 S1 130.07(8) . 1_565
S2 K1 S1 130.65(7) . 3_566
S1 K1 S1 92.32(6) 1_565 3_566
S2 K1 S2 73.21(6) . 3_566
S1 K1 S2 93.48(7) 1_565 3_566
S1 K1 S2 81.34(6) 3_566 3_566
S2 K1 C16 88.61(15) . 1_565
S1 K1 C16 104.89(16) 1_565 1_565
S1 K1 C16 105.43(17) 3_566 1_565
S2 K1 C16 159.96(16) 3_566 1_565
S2 K1 C17 90.52(17) . 1_565
S1 K1 C17 120.30(15) 1_565 1_565
S1 K1 C17 86.49(19) 3_566 1_565
S2 K1 C17 144.55(16) 3_566 1_565
C16 K1 C17 23.5(2) 1_565 1_565
S2 K1 C15 107.29(14) . 1_565
S1 K1 C15 81.92(14) 1_565 1_565
S1 K1 C15 102.00(15) 3_566 1_565
S2 K1 C15 174.38(15) 3_566 1_565
C16 K1 C15 23.46(19) 1_565 1_565
C17 K1 C15 40.83(19) 1_565 1_565
S2 K1 K1 159.21(8) . 3_576
S1 K1 K1 46.62(5) 1_565 3_576
S1 K1 K1 45.70(5) 3_566 3_576
S2 K1 K1 86.21(6) 3_566 3_576
C16 K1 K1 112.18(16) 1_565 3_576
C17 K1 K1 108.47(18) 1_565 3_576
C15 K1 K1 92.90(14) 1_565 3_576
P1 C1 P2 124.8(4) . .
P1 C1 H1 117.6 . .
P2 C1 H1 117.6 . .
C3 C2 C7 118.1(7) . .
C3 C2 P1 121.1(6) . .
C7 C2 P1 120.8(6) . .
C2 C3 C4 121.6(7) . .
C2 C3 H3 119.2 . .
C4 C3 H3 119.2 . .
C5 C4 C3 119.9(8) . .
C5 C4 H4 120.1 . .
C3 C4 H4 120.1 . .
C4 C5 C6 119.9(7) . .
C4 C5 H5 120.0 . .
C6 C5 H5 120.0 . .
C7 C6 C5 120.2(7) . .
C7 C6 H6 119.9 . .
C5 C6 H6 119.9 . .
C6 C7 C2 120.3(8) . .
C6 C7 H7 119.9 . .
C2 C7 H7 119.9 . .
C9 C8 C13 118.8(7) . .
C9 C8 P1 122.2(6) . .
C13 C8 P1 118.9(6) . .
C10 C9 C8 120.3(8) . .
C10 C9 H9 119.8 . .
C8 C9 H9 119.8 . .
C9 C10 C11 120.9(8) . .
C9 C10 H10 119.5 . .
C11 C10 H10 119.5 . .
C12 C11 C10 118.7(7) . .
C12 C11 H11 120.6 . .
C10 C11 H11 120.6 . .
C11 C12 C13 121.8(9) . .
C11 C12 H12 119.1 . .
C13 C12 H12 119.1 . .
C12 C13 C8 119.4(8) . .
C12 C13 H13 120.3 . .
C8 C13 H13 120.3 . .
C15 C14 C19 118.9(7) . .
C15 C14 P2 120.3(6) . .
C19 C14 P2 120.8(5) . .
C14 C15 C16 120.8(7) . .
C14 C15 K1 86.8(4) . 1_545
C16 C15 K1 73.5(5) . 1_545
C14 C15 H15 119.2 . .
C16 C15 H15 119.2 . .
K1 C15 H15 119.2 1_545 .
C17 C16 C15 120.4(8) . .
C17 C16 K1 82.1(5) . 1_545
C15 C16 K1 83.0(5) . 1_545
C17 C16 H16 118.9 . .
C15 C16 H16 118.9 . .
K1 C16 H16 118.9 1_545 .
C16 C17 C18 119.7(8) . .
C16 C17 K1 74.4(5) . 1_545
C18 C17 K1 87.3(5) . 1_545
C16 C17 H17 119.5 . .
C18 C17 H17 119.5 . .
K1 C17 H17 119.5 1_545 .
C17 C18 C19 120.1(8) . .
C17 C18 H18 119.9 . .
C19 C18 H18 119.9 . .
C18 C19 C14 120.1(7) . .
C18 C19 H19 120.0 . .
C14 C19 H19 120.0 . .
C25 C20 C21 118.8(7) . .
C25 C20 P2 119.0(5) . .
C21 C20 P2 122.1(5) . .
C22 C21 C20 120.6(7) . .
C22 C21 H21 119.7 . .
C20 C21 H21 119.7 . .
C23 C22 C21 120.8(8) . .
C23 C22 H22 119.6 . .
C21 C22 H22 119.6 . .
C22 C23 C24 119.8(7) . .
C22 C23 H23 120.1 . .
C24 C23 H23 120.1 . .
C25 C24 C23 119.6(8) . .
C25 C24 H24 120.2 . .
C23 C24 H24 120.2 . .
C20 C25 C24 120.4(7) . .
C20 C25 H25 119.8 . .
C24 C25 H25 119.8 . .
C1 P1 C8 103.8(3) . .
C1 P1 C2 110.6(3) . .
C8 P1 C2 105.3(3) . .
C1 P1 S1 119.7(2) . .
C8 P1 S1 108.3(2) . .
C2 P1 S1 108.1(2) . .
C1 P2 C20 105.7(3) . .
C1 P2 C14 111.0(3) . .
C20 P2 C14 103.3(3) . .
C1 P2 S2 116.6(2) . .
C20 P2 S2 111.6(2) . .
C14 P2 S2 107.9(2) . .
P1 S1 K1 126.84(10) . 1_545
P1 S1 K1 103.65(9) . 3_566
K1 S1 K1 87.68(6) 1_545 3_566
P2 S2 K1 131.86(10) . .
P2 S2 K1 114.68(10) . 3_566
K1 S2 K1 106.79(6) . 3_566

loop_
_geom_bond_atom_site_label_1
_geom_bond_atom_site_label_2
_geom_bond_distance
_geom_bond_site_symmetry_2
K1 S2 3.117(3) .
K1 S1 3.137(3) 1_565
K1 S1 3.186(2) 3_566
K1 S2 3.235(3) 3_566
K1 C16 3.336(8) 1_565
K1 C17 3.432(8) 1_565
K1 C15 3.453(8) 1_565
K1 K1 4.380(3) 3_576
C1 P1 1.696(7) .
C1 P2 1.718(7) .
C1 H1 0.9500 .
C2 C3 1.372(11) .
C2 C7 1.401(10) .
C2 P1 1.829(7) .
C3 C4 1.379(11) .
C3 H3 0.9500 .
C4 C5 1.363(13) .
C4 H4 0.9500 .
C5 C6 1.384(13) .
C5 H5 0.9500 .
C6 C7 1.373(12) .
C6 H6 0.9500 .
C7 H7 0.9500 .
C8 C9 1.397(10) .
C8 C13 1.403(11) .
C8 P1 1.819(7) .
C9 C10 1.381(11) .
C9 H9 0.9500 .
C10 C11 1.387(14) .
C10 H10 0.9500 .
C11 C12 1.373(15) .
C11 H11 0.9500 .
C12 C13 1.386(12) .
C12 H12 0.9500 .
C13 H13 0.9500 .
C14 C15 1.378(10) .
C14 C19 1.408(10) .
C14 P2 1.837(7) .
C15 C16 1.385(11) .
C15 K1 3.453(8) 1_545
C15 H15 1.0000 .
C16 C17 1.382(13) .
C16 K1 3.336(8) 1_545
C16 H16 1.0000 .
C17 C18 1.384(14) .
C17 K1 3.432(8) 1_545
C17 H17 1.0000 .
C18 C19 1.390(11) .
C18 H18 0.9500 .
C19 H19 0.9500 .
C20 C25 1.391(10) .
C20 C21 1.392(9) .
C20 P2 1.829(7) .
C21 C22 1.389(10) .
C21 H21 0.9500 .
C22 C23 1.358(13) .
C22 H22 0.9500 .
C23 C24 1.403(13) .
C23 H23 0.9500 .
C24 C25 1.394(11) .
C24 H24 0.9500 .
C25 H25 0.9500 .
P1 S1 1.997(2) .
P2 S2 1.982(2) .
S1 K1 3.137(3) 1_545
S1 K1 3.186(2) 3_566
S2 K1 3.235(3) 3_566
